data_2208042
loop_
_publ_author_name
'Shu-Feng Si'
'Ru-Ji Wang'

_publ_section_title
;
 Poly[[tetraaquatri-\m-oxolato-dithulium] dihydrate]
;
_journal_coeditor_code DN6275
_journal_issue 2
_journal_name_full 'Acta Crystallographica Section E'
_journal_page_first m289
_journal_page_last m291
_journal_paper_doi 10.1107/S1600536805042376
_journal_volume 62
_journal_year 2006
_chemical_formula_iupac '[Tm2 (C2 O4)3 (H2 O)4] , 2H2 O'
_chemical_formula_moiety 'C6 H8 O16 Tm2 , 2H2 O'
_chemical_formula_sum 'C6 H12 O18 Tm2'
_chemical_formula_weight 710.02
_chemical_name_systematic
;
Poly[[tetraaquatri-\m-oxolato-dithulium] dihydrate]
;
_space_group_IT_number 2
_symmetry_cell_setting triclinic
_symmetry_space_group_name_Hall '-P 1'
_symmetry_space_group_name_H-M 'P -1'
_atom_sites_solution_hydrogens geom
_atom_sites_solution_primary direct
_atom_sites_solution_secondary difmap
_audit_creation_method SHELXL97
_cell_angle_alpha 75.043(6)
_cell_angle_beta 80.778(6)
_cell_angle_gamma 81.575(6)
_cell_formula_units_Z 1
_cell_length_a 6.289(3)
_cell_length_b 6.660(3)
_cell_length_c 9.628(4)
_cell_measurement_reflns_used 926
_cell_measurement_temperature 295(2)
_cell_measurement_theta_max 25.09
_cell_measurement_theta_min 3.19
_cell_volume 382.2(3)
_computing_cell_refinement SMART
_computing_data_collection 'SMART (Bruker, 1997)'
_computing_data_reduction 'SAINT (Bruker, 1997)'
_computing_molecular_graphics 'SHELXTL (Bruker, 1997)'
_computing_publication_material SHELXTL
_computing_structure_refinement 'SHELXL97 (Sheldrick, 1997)'
_computing_structure_solution 'SHELXS97 (Sheldrick, 1997)'
_diffrn_measured_fraction_theta_full 0.989
_diffrn_measured_fraction_theta_max 0.989
_diffrn_measurement_device_type 'Bruker SMART CCD area-detector'
_diffrn_measurement_method '\f and \w'
_diffrn_radiation_monochromator graphite
_diffrn_radiation_source 'fine-focus sealed tube'
_diffrn_radiation_type MoK\a
_diffrn_radiation_wavelength 0.71073
_diffrn_reflns_av_R_equivalents 0.0191
_diffrn_reflns_av_sigmaI/netI 0.0332
_diffrn_reflns_limit_h_max 5
_diffrn_reflns_limit_h_min -7
_diffrn_reflns_limit_k_max 7
_diffrn_reflns_limit_k_min -8
_diffrn_reflns_limit_l_max 7
_diffrn_reflns_limit_l_min -12
_diffrn_reflns_number 2179
_diffrn_reflns_theta_full 25.09
_diffrn_reflns_theta_max 25.09
_diffrn_reflns_theta_min 3.19
_diffrn_standards_decay_% 0
_diffrn_standards_number 0
_exptl_absorpt_coefficient_mu 11.633
_exptl_absorpt_correction_T_max 0.248
_exptl_absorpt_correction_T_min 0.153
_exptl_absorpt_correction_type multi-scan
_exptl_absorpt_process_details '(SADABS; Bruker, 1997)'
_exptl_crystal_colour colourless
_exptl_crystal_density_diffrn 3.085
_exptl_crystal_density_method 'not measured'
_exptl_crystal_description block
_exptl_crystal_F_000 330
_exptl_crystal_size_max 0.18
_exptl_crystal_size_mid 0.16
_exptl_crystal_size_min 0.12
_refine_diff_density_max 1.062
_refine_diff_density_min -0.971
_refine_ls_extinction_method none
_refine_ls_goodness_of_fit_ref 1.080
_refine_ls_hydrogen_treatment constr
_refine_ls_matrix_type full
_refine_ls_number_parameters 118
_refine_ls_number_reflns 1345
_refine_ls_number_restraints 0
_refine_ls_restrained_S_all 1.080
_refine_ls_R_factor_all 0.0201
_refine_ls_R_factor_gt 0.0188
_refine_ls_shift/su_max 0.001
_refine_ls_shift/su_mean 0.000
_refine_ls_structure_factor_coef Fsqd
_refine_ls_weighting_details 'calc w = 1/[\s^2^(Fo^2^)+(0.0212P)^2^+0.1731P] where P = (Fo^2^+2Fc^2^)/3'
_refine_ls_weighting_scheme calc
_refine_ls_wR_factor_gt 0.0456
_refine_ls_wR_factor_ref 0.0460
_reflns_number_gt 1284
_reflns_number_total 1345
_reflns_threshold_expression I>2\s(I)
_cod_data_source_file dn6275.cif
_cod_data_source_block I
_cod_depositor_comments
;
The following automatic conversions were performed:
'_symmetry_cell_setting' value 'Triclinic' changed to 'triclinic'
according to '/home/saulius/struct/CIF-dictionaries/cif_core.dic'
dictionary named 'cif_core.dic' version 2.4.1 from 2010-06-29.

Automatic conversion script
Id: cif_fix_enum 1527 2010-12-29 10:47:43Z saulius 

The following automatic conversions were performed:

'_symmetry_cell_setting' value 'Triclinic' changed to 'triclinic'
according to /home/saulius/struct/CIF-dictionaries/cif_core.dic
dictionary named 'cif_core.dic' version 2.4.1 from 2010-06-29.

Automatic conversion script
Id: cif_fix_values 1715 2011-07-08 13:25:40Z adriana 
;
_cod_database_code 2208042
_cod_database_fobs_code 2208042

loop_
_symmetry_equiv_pos_as_xyz
'x, y, z'
'-x, -y, -z'

loop_
_atom_site_label
_atom_site_fract_x
_atom_site_fract_y
_atom_site_fract_z
_atom_site_U_iso_or_equiv
_atom_site_adp_type
_atom_site_calc_flag
_atom_site_refinement_flags
_atom_site_occupancy
_atom_site_type_symbol
Tm1 0.30208(3) 0.30847(3) 0.307083(18) 0.01235(9) Uani d . 1 Tm
O1 0.1512(5) 0.1653(5) 0.5484(3) 0.0141(7) Uani d . 1 O
O2 -0.0620(6) -0.0706(5) 0.6874(3) 0.0183(7) Uani d . 1 O
C1 0.0250(7) 0.0273(7) 0.5692(5) 0.0123(9) Uani d . 1 C
O3 0.5733(5) 0.2581(5) 0.4564(3) 0.0162(7) Uani d . 1 O
O4 0.7192(5) 0.4081(5) 0.5953(4) 0.0193(7) Uani d . 1 O
C2 0.5850(8) 0.4037(6) 0.5142(5) 0.0141(9) Uani d . 1 C
O5 0.5850(6) 0.4962(5) 0.1638(3) 0.0210(7) Uani d . 1 O
O6 0.7186(6) 0.6475(5) -0.0626(3) 0.0192(7) Uani d . 1 O
C3 0.5895(8) 0.5426(7) 0.0290(5) 0.0161(10) Uani d . 1 C
O7 0.5439(6) 0.0324(5) 0.2464(4) 0.0233(8) Uani d . 1 O
H7A 0.6213 -0.0431 0.3092 0.028 Uiso d R 1 H
H7B 0.6165 0.0533 0.1626 0.028 Uiso d R 1 H
O8 -0.0185(6) 0.5348(6) 0.2654(4) 0.0271(8) Uani d . 1 O
H8A -0.0415 0.6464 0.2946 0.033 Uiso d R 1 H
H8B -0.1229 0.5236 0.2229 0.033 Uiso d R 1 H
O9 0.7727(11) 0.0842(9) -0.0234(6) 0.0726(18) Uani d . 1 O
H9A 0.7269 0.0575 -0.0942 0.087 Uiso d R 1 H
H9B 0.8630 0.1740 -0.0535 0.087 Uiso d R 1 H

loop_
_atom_site_aniso_label
_atom_site_aniso_U_11
_atom_site_aniso_U_22
_atom_site_aniso_U_33
_atom_site_aniso_U_12
_atom_site_aniso_U_13
_atom_site_aniso_U_23
Tm1 0.01466(13) 0.01431(13) 0.00900(13) -0.00685(8) 0.00063(8) -0.00282(8)
O1 0.0155(17) 0.0145(15) 0.0131(16) -0.0087(13) 0.0010(13) -0.0025(12)
O2 0.0223(19) 0.0217(17) 0.0116(16) -0.0095(15) 0.0005(14) -0.0029(13)
C1 0.010(2) 0.011(2) 0.015(2) 0.0016(17) -0.0016(18) -0.0029(17)
O3 0.0181(18) 0.0171(16) 0.0154(16) -0.0009(13) -0.0055(13) -0.0061(13)
O4 0.0166(18) 0.0190(16) 0.0266(18) 0.0002(14) -0.0099(14) -0.0099(14)
C2 0.016(2) 0.010(2) 0.015(2) -0.0057(19) 0.0045(18) -0.0040(17)
O5 0.026(2) 0.0291(18) 0.0102(16) -0.0151(15) -0.0019(14) -0.0020(14)
O6 0.0189(18) 0.0273(18) 0.0111(16) -0.0133(15) 0.0006(13) 0.0002(13)
C3 0.018(3) 0.014(2) 0.016(2) -0.0046(19) -0.0008(19) -0.0035(18)
O7 0.024(2) 0.0231(18) 0.0216(18) 0.0017(15) -0.0031(15) -0.0063(14)
O8 0.022(2) 0.033(2) 0.034(2) 0.0010(16) -0.0108(16) -0.0203(16)
O9 0.088(5) 0.099(4) 0.045(3) -0.035(4) 0.012(3) -0.040(3)

loop_
_atom_type_symbol
_atom_type_description
_atom_type_scat_dispersion_real
_atom_type_scat_dispersion_imag
_atom_type_scat_source
C C 0.0033 0.0016 'International Tables Vol C Tables 4.2.6.8 and 6.1.1.4'
H H 0.0000 0.0000 'International Tables Vol C Tables 4.2.6.8 and 6.1.1.4'
O O 0.0106 0.0060 'International Tables Vol C Tables 4.2.6.8 and 6.1.1.4'
Tm Tm -0.3139 5.2483 'International Tables Vol C Tables 4.2.6.8 and 6.1.1.4'

loop_
_geom_angle_atom_site_label_1
_geom_angle_atom_site_label_2
_geom_angle_atom_site_label_3
_geom_angle_site_symmetry_1
_geom_angle_site_symmetry_3
_geom_angle
O4 Tm1 O6 2_666 2_665 120.85(12)
O4 Tm1 O2 2_666 2_556 134.00(12)
O6 Tm1 O2 2_665 2_556 78.16(11)
O4 Tm1 O3 2_666 . 70.23(11)
O6 Tm1 O3 2_665 . 137.37(12)
O2 Tm1 O3 2_556 . 126.22(11)
O4 Tm1 O7 2_666 . 142.34(12)
O6 Tm1 O7 2_665 . 76.70(12)
O2 Tm1 O7 2_556 . 79.36(13)
O3 Tm1 O7 . . 75.20(12)
O4 Tm1 O8 2_666 . 68.00(12)
O6 Tm1 O8 2_665 . 75.63(12)
O2 Tm1 O8 2_556 . 79.15(13)
O3 Tm1 O8 . . 136.99(11)
O7 Tm1 O8 . . 147.80(12)
O4 Tm1 O5 2_666 . 77.00(12)
O6 Tm1 O5 2_665 . 69.44(11)
O2 Tm1 O5 2_556 . 144.68(11)
O3 Tm1 O5 . . 74.54(12)
O7 Tm1 O5 . . 79.86(13)
O8 Tm1 O5 . . 105.17(13)
O4 Tm1 O1 2_666 . 79.68(12)
O6 Tm1 O1 2_665 . 146.48(11)
O2 Tm1 O1 2_556 . 69.17(11)
O3 Tm1 O1 . . 72.01(12)
O7 Tm1 O1 . . 103.61(11)
O8 Tm1 O1 . . 90.74(12)
O5 Tm1 O1 . . 144.07(11)
C1 O1 Tm1 . . 118.1(3)
C1 O2 Tm1 . 2_556 119.8(3)
O2 C1 O1 . . 127.2(4)
O2 C1 C1 . 2_556 116.8(5)
O1 C1 C1 . 2_556 116.0(5)
C2 O3 Tm1 . . 116.8(3)
C2 O4 Tm1 . 2_666 119.5(3)
O4 C2 O3 . . 126.6(4)
O4 C2 C2 . 2_666 115.9(5)
O3 C2 C2 . 2_666 117.6(5)
C3 O5 Tm1 . . 118.4(3)
C3 O6 Tm1 . 2_665 119.5(3)
O6 C3 O5 . . 127.5(4)
O6 C3 C3 . 2_665 117.0(5)
O5 C3 C3 . 2_665 115.4(5)
Tm1 O7 H7A . . 118.9
Tm1 O7 H7B . . 118.2
H7A O7 H7B . . 110.4
Tm1 O8 H8A . . 120.1
Tm1 O8 H8B . . 129.6
H8A O8 H8B . . 110.3
H9A O9 H9B . . 110.5

loop_
_geom_bond_atom_site_label_1
_geom_bond_atom_site_label_2
_geom_bond_site_symmetry_2
_geom_bond_distance
Tm1 O4 2_666 2.295(3)
Tm1 O6 2_665 2.318(3)
Tm1 O2 2_556 2.329(3)
Tm1 O3 . 2.336(3)
Tm1 O7 . 2.342(3)
Tm1 O8 . 2.357(4)
Tm1 O5 . 2.368(3)
Tm1 O1 . 2.371(3)
O1 C1 . 1.258(5)
O2 C1 . 1.241(6)
C1 C1 2_556 1.557(9)
O3 C2 . 1.252(5)
O4 C2 . 1.246(6)
C2 C2 2_666 1.541(9)
O5 C3 . 1.251(6)
O6 C3 . 1.243(6)
C3 C3 2_665 1.567(9)
O7 H7A . 0.8487
O7 H7B . 0.8495
O8 H8A . 0.8459
O8 H8B . 0.8491
O9 H9A . 0.8491
O9 H9B . 0.8494

loop_
_geom_hbond_atom_site_label_D
_geom_hbond_atom_site_label_H
_geom_hbond_atom_site_label_A
_geom_hbond_site_symmetry_A
_geom_hbond_distance_DH
_geom_hbond_distance_HA
_geom_hbond_distance_DA
_geom_hbond_angle_DHA
O7 H7A O1 2_656 0.85 2.07 2.906(5) 166.4
O7 H7A O3 2_656 0.85 2.57 3.059(5) 117.8
O7 H7B O9 . 0.85 1.88 2.724(6) 176.6
O8 H8A O1 2_566 0.85 2.17 2.963(5) 155.3
O8 H8B O5 1_455 0.85 2.05 2.888(5) 167.3
O9 H9A O2 1_654 0.85 2.57 3.184(6) 130.0
O9 H9B O8 2_665 0.85 2.60 3.347(7) 147.6
